data_7109649
loop_
_publ_author_name
'Timothee J. N. Kenla'
'Michel D. Kongue Tatong'
'Ferdinand Mouafo Talontsi'
'Birger Dittrich'
'Holm Frauendorf'
'Hartmut Laatsch'

_publ_section_title
;
 Si-enterobactin from the endophytic Streptomyces sp. KT-S1-B5 -- a
 potential silicon transporter in Nature?
;
_journal_name_full Chem.Commun.
_journal_page_first 7641
_journal_paper_doi 10.1039/c3cc44437f
_journal_volume 49
_journal_year 2013
_chemical_absolute_configuration ad
_chemical_compound_source 'Isolated natural product'
_chemical_formula_moiety 'C32 H28 N3 Na2 O18 Si'
_chemical_formula_sum 'C32 H28 N3 Na2 O18 Si'
_chemical_formula_weight 816.64
_chemical_name_common 'Complex between enterobactin and silicon'
_chemical_name_systematic
;
 ?
;
_space_group_crystal_system monoclinic
_space_group_IT_number 4
_space_group_name_Hall 'P 2yb'
_space_group_name_H-M_alt 'P 1 21 1'
_symmetry_space_group_name_Hall 'P 2yb'
_symmetry_space_group_name_H-M 'P 1 21 1'
_atom_sites_solution_hydrogens geom
_audit_creation_method SHELXL-2012
_cell_angle_alpha 90
_cell_angle_beta 106.713(8)
_cell_angle_gamma 90
_cell_formula_units_Z 2
_cell_length_a 11.2372(18)
_cell_length_b 9.8524(15)
_cell_length_c 15.840(3)
_cell_measurement_reflns_used 9834
_cell_measurement_temperature 100(2)
_cell_measurement_theta_max 75.1
_cell_measurement_theta_min 4.1075
_cell_volume 1679.6(5)
_computing_cell_refinement 'SAINT V7.61A (Bruker AXS, 2008)'
_computing_data_collection 'Apex2 v2009.11-0 (Bruker AXS, 2009)'
_computing_data_reduction 'SAINT V7.61A (Bruker AXS, 2008)'
_computing_publication_material 'enCIFer 1.4, CCDC, 2011'
_computing_structure_refinement 'SHELXL-12 (Sheldrick, 2012)'
_computing_structure_solution 'SHELXS-97 (Sheldrick, 2008)'
_diffrn_ambient_temperature 100(2)
_diffrn_detector_area_resol_mean 5.6020
_diffrn_measured_fraction_theta_full 0.995
_diffrn_measured_fraction_theta_max 0.987
_diffrn_measurement_device_type 'Bruker SMART 6000 Diffractometer'
_diffrn_orient_matrix_UB_11 2.2650883e-02
_diffrn_orient_matrix_UB_12 9.8435007e-02
_diffrn_orient_matrix_UB_13 4.8580267e-03
_diffrn_orient_matrix_UB_21 -2.3300067e-02
_diffrn_orient_matrix_UB_22 6.7767682e-03
_diffrn_orient_matrix_UB_23 -6.5723985e-02
_diffrn_orient_matrix_UB_31 -8.7047696e-02
_diffrn_orient_matrix_UB_32 2.3800062e-02
_diffrn_orient_matrix_UB_33 -1.3783025e-03
_diffrn_radiation_type CuK\a
_diffrn_radiation_wavelength 1.54178
_diffrn_reflns_av_R_equivalents 0.0324
_diffrn_reflns_av_unetI/netI 0.0212
_diffrn_reflns_Laue_measured_fraction_full 0.995
_diffrn_reflns_Laue_measured_fraction_max 0.987
_diffrn_reflns_limit_h_max 12
_diffrn_reflns_limit_h_min -13
_diffrn_reflns_limit_k_max 11
_diffrn_reflns_limit_k_min -12
_diffrn_reflns_limit_l_max 19
_diffrn_reflns_limit_l_min -19
_diffrn_reflns_number 33667
_diffrn_reflns_point_group_measured_fraction_full 0.976
_diffrn_reflns_point_group_measured_fraction_max 0.961
_diffrn_reflns_theta_full 67.679
_diffrn_reflns_theta_max 70.331
_diffrn_reflns_theta_min 2.913
_exptl_absorpt_coefficient_mu 1.683
_exptl_absorpt_correction_T_max 0.7533
_exptl_absorpt_correction_T_min 0.6709
_exptl_absorpt_correction_type empirical
_exptl_absorpt_process_details
;
SADABS version 2008/2, multi-scan. (G. M. Sheldrick, 2008)
;
_exptl_crystal_colour colorless
_exptl_crystal_density_diffrn 1.6148
_exptl_crystal_description cube
_exptl_crystal_F_000 842
_exptl_crystal_size_max 0.24
_exptl_crystal_size_mid 0.21
_exptl_crystal_size_min 0.18
_refine_diff_density_max 0.338
_refine_diff_density_min -0.246
_refine_diff_density_rms 0.050
_refine_ls_abs_structure_details
;
 Flack x determined using 2609 quotients [(I+)-(I-)]/[(I+)+(I-)]
 (Parsons and Flack (2004), Acta Cryst. A60, s61).
;
_refine_ls_abs_structure_Flack 0.018(8)
_refine_ls_extinction_method none
_refine_ls_goodness_of_fit_ref 1.038
_refine_ls_hydrogen_treatment constr
_refine_ls_matrix_type full
_refine_ls_number_parameters 547
_refine_ls_number_reflns 6168
_refine_ls_number_restraints 58
_refine_ls_restrained_S_all 1.077
_refine_ls_R_factor_all 0.0310
_refine_ls_R_factor_gt 0.0293
_refine_ls_shift/su_max 0.003
_refine_ls_shift/su_mean 0.000
_refine_ls_structure_factor_coef Fsqd
_refine_ls_weighting_details
;
 w=1/[\s^2^(Fo^2^)+(0.0504P)^2^+0.4447P]
 where P=(Fo^2^+2Fc^2^)/3
;
_refine_ls_weighting_scheme calc
_refine_ls_wR_factor_gt 0.0768
_refine_ls_wR_factor_ref 0.0782
_reflns_Friedel_coverage 0.832
_reflns_Friedel_fraction_full 0.954
_reflns_Friedel_fraction_max 0.931
_reflns_number_gt 5913
_reflns_number_total 6167
_reflns_threshold_expression 'I > 2\s(I)'
_cod_data_source_file c3cc44437f.txt
_cod_data_source_block enterobactin
_cod_database_code 7109649
_shelx_space_group_comment
;
The symmetry employed for this shelxl refinement is uniquely defined
by the following loop, which should always be used as a source of
symmetry information in preference to the above space-group names.
They are only intended as comments.
;

loop_
_space_group_symop_operation_xyz
'x, y, z'
'-x, y+1/2, -z'

loop_
_atom_site_label
_atom_site_type_symbol
_atom_site_fract_x
_atom_site_fract_y
_atom_site_fract_z
_atom_site_U_iso_or_equiv
_atom_site_adp_type
_atom_site_occupancy
_atom_site_site_symmetry_order
_atom_site_calc_flag
_atom_site_refinement_flags_posn
_atom_site_refinement_flags_adp
_atom_site_refinement_flags_occupancy
_atom_site_disorder_assembly
_atom_site_disorder_group
Si1 Si 0.04270(7) 0.42002(8) 0.26995(5) 0.02024(15) Uani 1 1 d . . . . .
Na1 Na 0.40019(10) 0.06217(12) 0.20918(7) 0.0277(3) Uani 1 1 d . . . . .
Na2 Na 0.23005(10) 0.17705(11) 0.35466(7) 0.0236(2) Uani 1 1 d . . . . .
O1 O -0.44684(19) 0.8897(2) 0.24672(14) 0.0303(5) Uani 1 1 d . . . . .
N1 N -0.2163(2) 0.6575(2) 0.37138(15) 0.0214(5) Uani 1 1 d . . . . .
H1N H -0.1816 0.6263 0.3321 0.026 Uiso 1 1 calc R U . . .
C1 C -0.2785(2) 0.7862(3) 0.35580(17) 0.0224(5) Uani 1 1 d . . . . .
H1 H -0.3270 0.7939 0.3995 0.027 Uiso 1 1 calc R U . . .
O2 O -0.10573(17) 0.89517(19) 0.31734(12) 0.0228(4) Uani 1 1 d . . . . .
C2 C -0.3719(2) 0.7995(3) 0.26478(18) 0.0230(5) Uani 1 1 d . . . . .
O3 O -0.25747(18) 0.6191(2) 0.50127(12) 0.0238(4) Uani 1 1 d . . . . .
C3 C -0.1871(3) 0.9039(3) 0.37399(18) 0.0237(5) Uani 1 1 d . . . . .
H3A H -0.2333 0.9908 0.3632 0.028 Uiso 1 1 calc R U . . .
H3B H -0.1367 0.9019 0.4365 0.028 Uiso 1 1 calc R U . . .
O4 O -0.03776(17) 0.50288(19) 0.33710(12) 0.0195(4) Uani 1 1 d . . . . .
C4 C -0.2090(2) 0.5824(3) 0.44378(16) 0.0196(5) Uani 1 1 d . . . . .
O5 O 0.01352(17) 0.26277(19) 0.31685(12) 0.0217(4) Uani 1 1 d . . . . .
C5 C -0.1463(2) 0.4495(3) 0.44644(17) 0.0206(5) Uani 1 1 d . . . . .
C6 C -0.1664(3) 0.3479(3) 0.50318(18) 0.0249(6) Uani 1 1 d . . . . .
H6 H -0.2124 0.3686 0.5433 0.030 Uiso 1 1 calc R U . . .
C7 C -0.1201(3) 0.2189(3) 0.50133(19) 0.0271(6) Uani 1 1 d . . . . .
H7 H -0.1310 0.1526 0.5420 0.032 Uiso 1 1 calc R U . . .
C8 C -0.0568(2) 0.1847(3) 0.43949(18) 0.0235(5) Uani 1 1 d . . . . .
H8 H -0.0265 0.0952 0.4372 0.028 Uiso 1 1 calc R U . . .
C9 C -0.0395(2) 0.2824(3) 0.38268(17) 0.0207(5) Uani 1 1 d . . . . .
C10 C -0.0757(2) 0.4162(3) 0.39007(16) 0.0194(5) Uani 1 1 d . . . . .
O11A O -0.3744(10) 0.9256(13) 0.0405(12) 0.057(5) Uani 0.276(15) 1 d . . P A 1
O11B O -0.3517(3) 0.8991(3) -0.0108(3) 0.0327(15) Uani 0.724(15) 1 d . . P A 2
N11 N -0.2952(2) 0.5645(3) 0.07098(16) 0.0292(5) Uani 1 1 d . . . . .
H11N H -0.2500 0.5482 0.1254 0.035 Uiso 1 1 calc R U . . .
C11 C -0.3760(3) 0.6823(3) 0.0532(2) 0.0324(7) Uani 1 1 d . . . . .
H11 H -0.4392 0.6662 -0.0049 0.039 Uiso 1 1 calc R U . . .
O12 O -0.3589(2) 0.7034(2) 0.20907(13) 0.0308(5) Uani 1 1 d . . . . .
C12 C -0.3076(3) 0.8131(4) 0.0441(2) 0.0377(7) Uani 1 1 d . . . . .
O13 O -0.3592(2) 0.4890(3) -0.06934(14) 0.0409(6) Uani 1 1 d . . . . .
C13 C -0.4470(3) 0.7005(3) 0.1209(2) 0.0344(7) Uani 1 1 d . . . . .
H13A H -0.4947 0.7864 0.1096 0.041 Uiso 1 1 calc R U . . .
H13B H -0.5063 0.6247 0.1164 0.041 Uiso 1 1 calc R U . . .
O14 O -0.09717(18) 0.43760(19) 0.18179(12) 0.0227(4) Uani 1 1 d . . . . .
C14 C -0.2877(3) 0.4793(3) 0.00602(19) 0.0289(6) Uani 1 1 d . . . . .
O15 O 0.10115(19) 0.3202(2) 0.19571(13) 0.0276(4) Uani 1 1 d . . . . .
C15 C -0.1859(3) 0.3771(3) 0.02736(19) 0.0285(6) Uani 1 1 d . . . . .
C16 C -0.1717(3) 0.2901(3) -0.0404(2) 0.0351(7) Uani 1 1 d . . . . .
H16 H -0.2346 0.2881 -0.0953 0.042 Uiso 1 1 calc R U . . .
C17 C -0.0691(4) 0.2090(3) -0.0283(2) 0.0381(8) Uani 1 1 d . . . . .
H17 H -0.0636 0.1483 -0.0737 0.046 Uiso 1 1 calc R U . . .
C18 C 0.0275(3) 0.2147(3) 0.0503(2) 0.0331(7) Uani 1 1 d . . . . .
H18 H 0.1006 0.1620 0.0575 0.040 Uiso 1 1 calc R U . . .
C19 C 0.0150(3) 0.2980(3) 0.11717(19) 0.0272(6) Uani 1 1 d . . . . .
C20 C -0.0949(3) 0.3722(3) 0.10807(18) 0.0243(6) Uani 1 1 d . . . . .
O21 O -0.2169(2) 1.0547(2) 0.22702(15) 0.0342(5) Uani 1 1 d . . . . .
N21 N 0.0490(2) 0.8542(2) 0.22189(15) 0.0221(5) Uani 1 1 d . . . . .
H21N H 0.0222 0.7698 0.2177 0.027 Uiso 1 1 calc R U . . .
C21 C -0.0413(3) 0.9612(3) 0.19122(18) 0.0226(6) Uani 1 1 d . . . . .
H21 H 0.0049 1.0486 0.1942 0.027 Uiso 1 1 calc R U . . .
O22 O -0.1916(2) 0.8171(2) 0.09583(14) 0.0307(5) Uani 1 1 d . . . . .
C22 C -0.1313(2) 0.9767(3) 0.24722(18) 0.0228(6) Uani 1 1 d . . . . .
O23 O 0.21803(18) 0.9916(2) 0.25836(13) 0.0248(4) Uani 1 1 d . . . . .
C23 C -0.1201(3) 0.9407(3) 0.09643(19) 0.0278(6) Uani 1 1 d . . . . .
H23A H -0.1763 1.0191 0.0764 0.033 Uiso 1 1 calc R U . . .
H23B H -0.0665 0.9310 0.0569 0.033 Uiso 1 1 calc R U . . .
O24 O 0.08612(17) 0.58498(19) 0.24128(12) 0.0218(4) Uani 1 1 d . . . . .
C24 C 0.1708(3) 0.8762(3) 0.25624(17) 0.0213(5) Uani 1 1 d . . . . .
O25 O 0.19488(17) 0.4104(2) 0.34660(13) 0.0251(4) Uani 1 1 d . . . . .
C25 C 0.2467(3) 0.7566(3) 0.29684(18) 0.0225(5) Uani 1 1 d . . . . .
C26 C 0.3684(3) 0.7781(3) 0.3517(2) 0.0279(6) Uani 1 1 d . . . . .
H26 H 0.4047 0.8657 0.3546 0.033 Uiso 1 1 calc R U . . .
C27 C 0.4355(3) 0.6735(3) 0.4012(2) 0.0324(7) Uani 1 1 d . . . . .
H27 H 0.5191 0.6888 0.4351 0.039 Uiso 1 1 calc R U . . .
C28 C 0.3823(3) 0.5451(3) 0.4021(2) 0.0309(6) Uani 1 1 d . . . . .
H28 H 0.4276 0.4744 0.4381 0.037 Uiso 1 1 calc R U . . .
C29 C 0.2626(3) 0.5237(3) 0.34942(19) 0.0244(6) Uani 1 1 d . . . . .
C30 C 0.1976(2) 0.6259(3) 0.29281(18) 0.0213(5) Uani 1 1 d . . . . .
O1M_2 O 0.5631(4) 0.1876(5) 0.1767(3) 0.0365(10) Uani 0.5 1 d . U P B 1
C1M_2 C 0.6159(8) 0.3150(10) 0.1799(9) 0.060(3) Uani 0.5 1 d . U P B 1
H21M_2 H 0.6250 0.3378 0.1219 0.090 Uiso 0.5 1 calc R U P B 1
H22M_2 H 0.6977 0.3152 0.2237 0.090 Uiso 0.5 1 calc R U P B 1
H23M_2 H 0.5623 0.3822 0.1964 0.090 Uiso 0.5 1 calc R U P B 1
O2M_2 O 0.5916(5) 0.2049(6) 0.2567(4) 0.0509(13) Uani 0.5 1 d . U P B 2
C2M_2 C 0.6216(9) 0.3328(10) 0.2334(7) 0.052(2) Uani 0.5 1 d . U P B 2
H24M_2 H 0.5815 0.3477 0.1704 0.078 Uiso 0.5 1 calc R U P B 2
H25M_2 H 0.7119 0.3402 0.2454 0.078 Uiso 0.5 1 calc R U P B 2
H26M_2 H 0.5925 0.4013 0.2677 0.078 Uiso 0.5 1 calc R U P B 2
O3M_3 O 0.4412(3) 0.1888(4) 0.3536(3) 0.0853(12) Uani 1 1 d . U . C -1
C3M_3 C 0.5585(8) 0.2116(10) 0.3881(6) 0.082(2) Uani 0.6666 1 d . U P C -1
H31M_3 H 0.5695 0.2907 0.4271 0.122 Uiso 0.6666 1 calc R U P C -1
H32M_3 H 0.5974 0.2292 0.3412 0.122 Uiso 0.6666 1 calc R U P C -1
H33M_3 H 0.5974 0.1320 0.4221 0.122 Uiso 0.6666 1 calc R U P C -1
O4M_4 O 0.3280(3) 0.2926(4) 0.1814(2) 0.0631(8) Uani 1 1 d D U . . .
H4M_4 H 0.2572 0.2801 0.1880 0.15(3) Uiso 1 1 calc R . . . .
C4M_4 C 0.3453(14) 0.4333(6) 0.1686(14) 0.087(5) Uani 0.3333 1 d D U P . .
H41M_4 H 0.3621 0.4808 0.2252 0.131 Uiso 0.3333 1 calc R U P . .
H42M_4 H 0.2700 0.4706 0.1273 0.131 Uiso 0.3333 1 calc R U P . .
H43M_4 H 0.4157 0.4455 0.1445 0.131 Uiso 0.3333 1 calc R U P . .

loop_
_atom_site_aniso_label
_atom_site_aniso_U_11
_atom_site_aniso_U_22
_atom_site_aniso_U_33
_atom_site_aniso_U_23
_atom_site_aniso_U_13
_atom_site_aniso_U_12
Si1 0.0245(3) 0.0144(3) 0.0238(3) 0.0010(3) 0.0102(3) 0.0023(3)
Na1 0.0277(6) 0.0275(6) 0.0291(5) -0.0010(5) 0.0100(4) 0.0025(5)
Na2 0.0294(6) 0.0180(5) 0.0243(5) 0.0005(4) 0.0090(4) 0.0032(4)
O1 0.0284(11) 0.0265(11) 0.0363(11) 0.0064(8) 0.0099(8) 0.0082(8)
N1 0.0257(12) 0.0192(11) 0.0222(11) 0.0008(9) 0.0113(9) 0.0031(9)
C1 0.0232(13) 0.0214(13) 0.0255(13) 0.0005(11) 0.0113(10) 0.0034(10)
O2 0.0235(9) 0.0208(10) 0.0263(9) 0.0026(7) 0.0108(7) 0.0024(7)
C2 0.0213(13) 0.0204(13) 0.0292(14) 0.0043(11) 0.0100(10) -0.0004(11)
O3 0.0231(10) 0.0285(10) 0.0211(9) -0.0005(7) 0.0085(7) 0.0022(7)
C3 0.0254(13) 0.0228(13) 0.0253(13) -0.0002(11) 0.0109(10) 0.0027(11)
O4 0.0237(9) 0.0157(8) 0.0213(9) 0.0025(7) 0.0099(7) 0.0020(7)
C4 0.0160(12) 0.0236(13) 0.0187(12) -0.0020(10) 0.0041(9) -0.0022(10)
O5 0.0259(10) 0.0167(9) 0.0241(9) -0.0001(7) 0.0098(7) 0.0002(7)
C5 0.0200(13) 0.0212(13) 0.0183(12) -0.0002(10) 0.0017(9) -0.0016(10)
C6 0.0251(14) 0.0301(15) 0.0203(12) 0.0031(11) 0.0075(10) -0.0009(11)
C7 0.0281(14) 0.0260(14) 0.0267(14) 0.0078(11) 0.0074(11) -0.0018(11)
C8 0.0212(13) 0.0196(12) 0.0273(13) 0.0036(11) 0.0031(10) -0.0003(10)
C9 0.0190(12) 0.0204(13) 0.0213(12) 0.0001(10) 0.0038(9) -0.0016(10)
C10 0.0200(12) 0.0186(12) 0.0179(11) 0.0031(11) 0.0029(9) -0.0022(10)
O11A 0.045(6) 0.048(6) 0.074(12) 0.004(7) 0.012(5) 0.000(5)
O11B 0.0405(19) 0.0237(17) 0.028(2) 0.0069(13) 0.0007(14) 0.0043(13)
N11 0.0364(14) 0.0246(13) 0.0221(11) 0.0006(10) 0.0012(10) -0.0001(11)
C11 0.0347(16) 0.0276(15) 0.0274(14) 0.0007(13) -0.0028(12) 0.0000(13)
O12 0.0303(11) 0.0288(11) 0.0278(10) -0.0040(8) -0.0007(8) 0.0072(8)
C12 0.0393(17) 0.0276(16) 0.0389(17) 0.0034(14) -0.0004(14) -0.0012(14)
O13 0.0519(14) 0.0418(13) 0.0237(11) -0.0008(10) 0.0024(10) -0.0060(11)
C13 0.0289(15) 0.0306(16) 0.0349(16) -0.0008(13) -0.0049(12) 0.0022(12)
O14 0.0312(10) 0.0188(9) 0.0198(9) -0.0021(7) 0.0101(7) 0.0006(8)
C14 0.0392(17) 0.0254(15) 0.0212(13) -0.0002(11) 0.0072(12) -0.0126(12)
O15 0.0359(11) 0.0199(9) 0.0320(10) -0.0013(8) 0.0179(8) 0.0029(8)
C15 0.0429(17) 0.0205(14) 0.0245(13) -0.0003(11) 0.0132(12) -0.0085(12)
C16 0.057(2) 0.0271(16) 0.0262(14) -0.0052(13) 0.0198(13) -0.0128(14)
C17 0.067(2) 0.0255(16) 0.0321(16) -0.0056(12) 0.0306(16) -0.0096(14)
C18 0.052(2) 0.0182(14) 0.0401(17) -0.0024(12) 0.0313(15) -0.0036(12)
C19 0.0433(17) 0.0160(13) 0.0292(14) 0.0023(11) 0.0211(12) -0.0023(12)
C20 0.0387(16) 0.0155(12) 0.0230(13) -0.0016(10) 0.0158(12) -0.0061(11)
O21 0.0292(11) 0.0361(12) 0.0408(12) 0.0131(10) 0.0156(9) 0.0118(9)
N21 0.0252(12) 0.0142(10) 0.0291(12) 0.0021(9) 0.0114(9) 0.0004(9)
C21 0.0256(14) 0.0162(12) 0.0284(14) 0.0035(10) 0.0116(11) 0.0015(10)
O22 0.0353(11) 0.0207(10) 0.0312(10) 0.0038(8) 0.0017(8) -0.0015(8)
C22 0.0220(14) 0.0205(13) 0.0257(14) 0.0005(11) 0.0064(11) -0.0006(10)
O23 0.0295(11) 0.0175(9) 0.0307(10) -0.0013(8) 0.0141(8) -0.0027(8)
C23 0.0356(16) 0.0194(13) 0.0294(14) 0.0049(11) 0.0111(12) 0.0010(11)
O24 0.0252(10) 0.0169(9) 0.0247(9) 0.0015(7) 0.0096(7) 0.0018(7)
C24 0.0275(14) 0.0199(13) 0.0211(12) -0.0009(10) 0.0140(10) 0.0017(11)
O25 0.0243(9) 0.0162(9) 0.0356(10) 0.0043(8) 0.0099(8) 0.0030(8)
C25 0.0246(14) 0.0203(13) 0.0270(13) 0.0015(11) 0.0145(11) 0.0015(11)
C26 0.0236(14) 0.0244(14) 0.0394(16) 0.0053(12) 0.0150(12) -0.0015(11)
C27 0.0190(14) 0.0337(16) 0.0438(17) 0.0073(14) 0.0078(12) -0.0004(12)
C28 0.0246(15) 0.0266(15) 0.0422(17) 0.0102(13) 0.0107(12) 0.0041(11)
C29 0.0250(15) 0.0189(13) 0.0328(14) 0.0026(11) 0.0137(11) 0.0019(11)
C30 0.0214(13) 0.0214(13) 0.0250(13) 0.0009(10) 0.0128(10) 0.0034(10)
O1M_2 0.024(2) 0.033(2) 0.057(3) 0.013(2) 0.0181(19) 0.0068(18)
C1M_2 0.040(4) 0.047(5) 0.098(8) 0.035(6) 0.027(5) 0.006(4)
O2M_2 0.042(3) 0.045(3) 0.069(4) 0.010(3) 0.021(2) 0.007(2)
C2M_2 0.046(4) 0.051(5) 0.061(5) 0.008(4) 0.019(4) -0.019(4)
O3M_3 0.0462(17) 0.093(2) 0.131(3) -0.073(2) 0.0487(18) -0.0305(16)
C3M_3 0.066(5) 0.089(6) 0.084(5) -0.027(5) 0.014(4) 0.006(4)
O4M_4 0.0424(16) 0.084(2) 0.0668(18) 0.0162(17) 0.0220(13) 0.0103(15)
C4M_4 0.037(7) 0.097(10) 0.129(13) -0.003(11) 0.026(8) -0.006(8)

loop_
_atom_type_symbol
_atom_type_description
_atom_type_scat_dispersion_real
_atom_type_scat_dispersion_imag
_atom_type_scat_source
C C 0.0181 0.0091 'International Tables Vol C Tables 4.2.6.8 and 6.1.1.4'
H H 0.0000 0.0000 'International Tables Vol C Tables 4.2.6.8 and 6.1.1.4'
N N 0.0311 0.0180 'International Tables Vol C Tables 4.2.6.8 and 6.1.1.4'
O O 0.0492 0.0322 'International Tables Vol C Tables 4.2.6.8 and 6.1.1.4'
Na Na 0.1353 0.1239 'International Tables Vol C Tables 4.2.6.8 and 6.1.1.4'
Si Si 0.2541 0.3302 'International Tables Vol C Tables 4.2.6.8 and 6.1.1.4'

loop_
_geom_angle_atom_site_label_1
_geom_angle_atom_site_label_2
_geom_angle_atom_site_label_3
_geom_angle
_geom_angle_site_symmetry_1
_geom_angle_site_symmetry_3
O4 Si1 O14 86.48(9) . .
O4 Si1 O5 87.92(9) . .
O14 Si1 O5 100.57(9) . .
O4 Si1 O25 99.73(9) . .
O14 Si1 O25 171.34(10) . .
O5 Si1 O25 85.77(9) . .
O4 Si1 O24 87.57(9) . .
O14 Si1 O24 87.50(9) . .
O5 Si1 O24 170.49(10) . .
O25 Si1 O24 86.75(9) . .
O4 Si1 O15 170.62(10) . .
O14 Si1 O15 86.93(9) . .
O5 Si1 O15 86.72(9) . .
O25 Si1 O15 87.56(10) . .
O24 Si1 O15 98.81(9) . .
O4 Si1 Na2 118.44(7) . .
O14 Si1 Na2 136.23(7) . .
O5 Si1 Na2 50.07(7) . .
O25 Si1 Na2 45.21(7) . .
O24 Si1 Na2 125.98(7) . .
O15 Si1 Na2 63.05(7) . .
O13 Na1 O1 86.89(9) 2_545 1_645
O13 Na1 O1M_2 84.63(15) 2_545 .
O1 Na1 O1M_2 83.06(12) 1_645 .
O13 Na1 O4M_4 99.17(11) 2_545 .
O1 Na1 O4M_4 154.74(10) 1_645 .
O1M_2 Na1 O4M_4 73.22(13) . .
O13 Na1 O23 105.36(10) 2_545 1_545
O1 Na1 O23 108.89(8) 1_645 1_545
O1M_2 Na1 O23 164.51(14) . 1_545
O4M_4 Na1 O23 93.22(9) . 1_545
O13 Na1 O2M_2 113.10(16) 2_545 .
O1 Na1 O2M_2 80.10(14) 1_645 .
O4M_4 Na1 O2M_2 74.95(15) . .
O23 Na1 O2M_2 141.00(15) 1_545 .
O13 Na1 O3M_3 169.13(14) 2_545 .
O1 Na1 O3M_3 101.33(12) 1_645 .
O1M_2 Na1 O3M_3 89.28(16) . .
O4M_4 Na1 O3M_3 70.39(15) . .
O23 Na1 O3M_3 78.89(9) 1_545 .
O13 Na1 Na2 137.79(8) 2_545 .
O1 Na1 Na2 123.33(7) 1_645 .
O1M_2 Na1 Na2 124.12(13) . .
O4M_4 Na1 Na2 66.72(8) . .
O23 Na1 Na2 41.10(5) 1_545 .
O2M_2 Na1 Na2 101.61(14) . .
O3M_3 Na1 Na2 41.67(7) . .
O3 Na2 O25 105.85(8) 2_546 .
O3 Na2 O23 114.73(8) 2_546 1_545
O25 Na2 O23 138.73(9) . 1_545
O3 Na2 O3M_3 99.84(13) 2_546 .
O25 Na2 O3M_3 96.04(12) . .
O23 Na2 O3M_3 84.54(10) 1_545 .
O3 Na2 O5 99.63(7) 2_546 .
O25 Na2 O5 60.77(6) . .
O23 Na2 O5 103.75(8) 1_545 .
O3M_3 Na2 O5 153.14(14) . .
O3 Na2 O15 151.98(8) 2_546 .
O25 Na2 O15 55.62(7) . .
O23 Na2 O15 83.88(7) 1_545 .
O3M_3 Na2 O15 102.77(14) . .
O5 Na2 O15 53.96(6) . .
O3 Na2 Si1 119.12(6) 2_546 .
O25 Na2 Si1 33.09(5) . .
O23 Na2 Si1 113.45(6) 1_545 .
O3M_3 Na2 Si1 119.67(13) . .
O5 Na2 Si1 33.57(5) . .
O15 Na2 Si1 33.69(4) . .
O3 Na2 Na1 128.39(7) 2_546 .
O25 Na2 Na1 113.00(6) . .
O23 Na2 Na1 43.93(5) 1_545 .
O3M_3 Na2 Na1 44.91(8) . .
O5 Na2 Na1 128.41(6) . .
O15 Na2 Na1 79.61(5) . .
Si1 Na2 Na1 111.96(4) . .
C2 O1 Na1 178.1(2) . 1_465
C4 N1 C1 122.6(2) . .
N1 C1 C3 111.9(2) . .
N1 C1 C2 114.0(2) . .
C3 C1 C2 110.9(2) . .
C22 O2 C3 117.0(2) . .
O1 C2 O12 124.9(3) . .
O1 C2 C1 122.2(3) . .
O12 C2 C1 112.9(2) . .
C4 O3 Na2 147.50(17) . 2_556
O2 C3 C1 110.3(2) . .
C10 O4 Si1 112.74(16) . .
O3 C4 N1 122.1(2) . .
O3 C4 C5 122.8(2) . .
N1 C4 C5 114.9(2) . .
C9 O5 Si1 111.70(16) . .
C9 O5 Na2 118.72(15) . .
Si1 O5 Na2 96.37(8) . .
C10 C5 C6 117.8(2) . .
C10 C5 C4 122.9(2) . .
C6 C5 C4 119.0(2) . .
C7 C6 C5 120.9(3) . .
C6 C7 C8 120.4(3) . .
C9 C8 C7 119.0(3) . .
O5 C9 C8 125.6(3) . .
O5 C9 C10 113.7(2) . .
C8 C9 C10 120.6(2) . .
O4 C10 C5 126.1(2) . .
O4 C10 C9 113.3(2) . .
C5 C10 C9 120.7(2) . .
C14 N11 C11 121.5(2) . .
N11 C11 C13 112.6(3) . .
N11 C11 C12 112.9(3) . .
C13 C11 C12 110.3(3) . .
C2 O12 C13 118.3(2) . .
O11B C12 O22 123.3(3) . .
O22 C12 O11A 116.4(6) . .
O11B C12 C11 122.9(3) . .
O22 C12 C11 113.5(3) . .
O11A C12 C11 114.4(6) . .
C14 O13 Na1 150.3(2) . 2
O12 C13 C11 109.1(2) . .
C20 O14 Si1 113.71(18) . .
O13 C14 N11 121.5(3) . .
O13 C14 C15 121.0(3) . .
N11 C14 C15 117.4(3) . .
C19 O15 Si1 112.95(18) . .
C19 O15 Na2 140.20(17) . .
Si1 O15 Na2 83.26(8) . .
C20 C15 C16 117.6(3) . .
C20 C15 C14 123.1(3) . .
C16 C15 C14 118.9(3) . .
C17 C16 C15 121.3(3) . .
C16 C17 C18 120.5(3) . .
C19 C18 C17 118.9(3) . .
O15 C19 C18 126.7(3) . .
O15 C19 C20 112.6(2) . .
C18 C19 C20 120.7(3) . .
O14 C20 C15 126.3(3) . .
O14 C20 C19 113.3(3) . .
C15 C20 C19 120.3(3) . .
C24 N21 C21 123.7(2) . .
N21 C21 C23 112.8(2) . .
N21 C21 C22 113.2(2) . .
C23 C21 C22 106.9(2) . .
C12 O22 C23 118.1(2) . .
O21 C22 O2 124.9(3) . .
O21 C22 C21 121.4(2) . .
O2 C22 C21 113.7(2) . .
C24 O23 Na2 131.76(17) . 1_565
C24 O23 Na1 128.78(17) . 1_565
Na2 O23 Na1 94.97(8) 1_565 1_565
O22 C23 C21 106.3(2) . .
C30 O24 Si1 113.07(17) . .
O23 C24 N21 122.4(2) . .
O23 C24 C25 121.5(3) . .
N21 C24 C25 116.1(2) . .
C29 O25 Si1 113.54(17) . .
C29 O25 Na2 137.04(16) . .
Si1 O25 Na2 101.70(10) . .
C30 C25 C26 117.9(3) . .
C30 C25 C24 122.8(2) . .
C26 C25 C24 118.8(2) . .
C27 C26 C25 120.9(3) . .
C26 C27 C28 121.0(3) . .
C29 C28 C27 118.4(3) . .
O25 C29 C28 126.2(3) . .
O25 C29 C30 112.8(2) . .
C28 C29 C30 121.0(3) . .
O24 C30 C25 126.3(2) . .
O24 C30 C29 113.3(2) . .
C25 C30 C29 120.4(3) . .
C1M_2 O1M_2 Na1 144.1(5) . .
C2M_2 O2M_2 Na1 133.4(6) . .
C3M_3 O3M_3 Na2 154.5(5) . .
C3M_3 O3M_3 Na1 111.5(4) . .
Na2 O3M_3 Na1 93.41(12) . .
C4M_4 O4M_4 Na1 153.1(6) . .

loop_
_geom_bond_atom_site_label_1
_geom_bond_atom_site_label_2
_geom_bond_distance
_geom_bond_site_symmetry_2
Si1 O4 1.7800(19) .
Si1 O14 1.786(2) .
Si1 O5 1.789(2) .
Si1 O25 1.792(2) .
Si1 O24 1.793(2) .
Si1 O15 1.796(2) .
Si1 Na2 3.2153(13) .
Na1 O13 2.247(3) 2_545
Na1 O1 2.368(2) 1_645
Na1 O1M_2 2.384(4) .
Na1 O4M_4 2.408(4) .
Na1 O23 2.490(2) 1_545
Na1 O2M_2 2.498(6) .
Na1 O3M_3 2.529(4) .
Na1 Na2 3.5751(16) .
Na2 O3 2.286(2) 2_546
Na2 O25 2.330(2) .
Na2 O23 2.359(2) 1_545
Na2 O3M_3 2.381(3) .
Na2 O5 2.481(2) .
Na2 O15 2.886(2) .
O1 C2 1.201(3) .
O1 Na1 2.368(2) 1_465
N1 C4 1.347(3) .
N1 C1 1.434(3) .
C1 C3 1.521(4) .
C1 C2 1.525(4) .
O2 C22 1.334(3) .
O2 C3 1.456(3) .
C2 O12 1.331(4) .
O3 C4 1.242(3) .
O3 Na2 2.286(2) 2_556
O4 C10 1.349(3) .
C4 C5 1.482(4) .
O5 C9 1.356(3) .
C5 C10 1.394(4) .
C5 C6 1.406(4) .
C6 C7 1.377(4) .
C7 C8 1.407(4) .
C8 C9 1.369(4) .
C9 C10 1.394(4) .
O11A C12 1.330(14) .
O11B C12 1.214(5) .
N11 C14 1.349(4) .
N11 C11 1.451(4) .
C11 C13 1.520(5) .
C11 C12 1.528(5) .
O12 C13 1.462(3) .
C12 O22 1.325(4) .
O13 C14 1.236(4) .
O13 Na1 2.247(3) 2
O14 C20 1.340(3) .
C14 C15 1.489(5) .
O15 C19 1.356(4) .
C15 C20 1.389(4) .
C15 C16 1.418(4) .
C16 C17 1.370(5) .
C17 C18 1.398(5) .
C18 C19 1.379(4) .
C19 C20 1.407(4) .
O21 C22 1.200(4) .
N21 C24 1.338(4) .
N21 C21 1.447(3) .
C21 C23 1.521(4) .
C21 C22 1.532(4) .
O22 C23 1.458(4) .
O23 C24 1.251(3) .
O23 Na2 2.359(2) 1_565
O23 Na1 2.490(2) 1_565
O24 C30 1.345(3) .
C24 C25 1.488(4) .
O25 C29 1.345(3) .
C25 C30 1.396(4) .
C25 C26 1.409(4) .
C26 C27 1.380(4) .
C27 C28 1.402(5) .
C28 C29 1.380(4) .
C29 C30 1.405(4) .
O1M_2 C1M_2 1.382(11) .
O2M_2 C2M_2 1.382(11) .
O3M_3 C3M_3 1.292(9) .
O4M_4 C4M_4 1.4230(15) .
